data_1502567
loop_
_publ_author_name
'Zhang, Ying'
'Matsuo, Yutaka'
'Nakamura, Eiichi'

_publ_section_title
;
 Regiocontrolled synthesis of 1,2-di(organo)fullerenes via copper-assisted
 1,4-aryl migration from silicon to carbon.
;
_journal_issue 22
_journal_name_full 'Organic letters'
_journal_page_first 6058
_journal_page_last 6061
_journal_paper_doi 10.1021/ol202511u
_journal_volume 13
_journal_year 2011
_chemical_formula_moiety 'C72 H20 O2 Si '
_chemical_formula_sum 'C72 H20 O2 Si'
_chemical_formula_weight 944.97
_chemical_name_common doMM
_chemical_name_systematic
; 
 ? 
;
_space_group_IT_number 14
_symmetry_cell_setting monoclinic
_symmetry_Int_Tables_number 14
_symmetry_space_group_name_Hall '-P 2ybc'
_symmetry_space_group_name_H-M 'P 1 21/c 1'
_atom_sites_solution_hydrogens geom
_atom_sites_solution_primary direct
_atom_sites_solution_secondary difmap
_audit_creation_method SHELXL-97
_cell_angle_alpha 90.00
_cell_angle_beta 109.6034(10)
_cell_angle_gamma 90.00
_cell_formula_units_Z 4
_cell_length_a 12.6694(3)
_cell_length_b 17.4024(3)
_cell_length_c 19.0265(4)
_cell_measurement_temperature 123(2)
_cell_volume 3951.78(14)
_computing_structure_refinement 'SHELXL-97 (Sheldrick, 1997)'
_computing_structure_solution 'SHELXS-97 (Sheldrick, 1990)'
_diffrn_ambient_temperature 123(2)
_diffrn_measured_fraction_theta_full 0.996
_diffrn_measured_fraction_theta_max 0.996
_diffrn_radiation_monochromator graphite
_diffrn_radiation_source 'fine-focus sealed tube'
_diffrn_radiation_type CuK\a
_diffrn_radiation_wavelength 1.54187
_diffrn_reflns_av_R_equivalents 0.1275
_diffrn_reflns_av_sigmaI/netI 0.0763
_diffrn_reflns_limit_h_max 15
_diffrn_reflns_limit_h_min -15
_diffrn_reflns_limit_k_max 20
_diffrn_reflns_limit_k_min -20
_diffrn_reflns_limit_l_max 22
_diffrn_reflns_limit_l_min -22
_diffrn_reflns_number 44766
_diffrn_reflns_theta_full 68.25
_diffrn_reflns_theta_max 68.25
_diffrn_reflns_theta_min 3.54
_exptl_absorpt_coefficient_mu 1.019
_exptl_absorpt_correction_T_max 0.9050
_exptl_absorpt_correction_T_min 0.2352
_exptl_crystal_density_diffrn 1.588
_exptl_crystal_density_method 'not measured'
_exptl_crystal_F_000 1928
_exptl_crystal_size_max 2.00
_exptl_crystal_size_mid 0.30
_exptl_crystal_size_min 0.10
_refine_diff_density_max 0.650
_refine_diff_density_min -0.568
_refine_diff_density_rms 0.078
_refine_ls_extinction_method none
_refine_ls_goodness_of_fit_ref 1.688
_refine_ls_hydrogen_treatment mixed
_refine_ls_matrix_type full
_refine_ls_number_parameters 696
_refine_ls_number_reflns 7193
_refine_ls_number_restraints 0
_refine_ls_restrained_S_all 1.688
_refine_ls_R_factor_all 0.1325
_refine_ls_R_factor_gt 0.1064
_refine_ls_shift/su_max 0.000
_refine_ls_shift/su_mean 0.000
_refine_ls_structure_factor_coef Fsqd
_refine_ls_weighting_details 'calc w=1/[\s^2^(Fo^2^)+(0.1000P)^2^+0.0000P] where P=(Fo^2^+2Fc^2^)/3'
_refine_ls_weighting_scheme calc
_refine_ls_wR_factor_gt 0.2837
_refine_ls_wR_factor_ref 0.3095
_reflns_number_gt 4679
_reflns_number_total 7193
_reflns_threshold_expression >2sigma(I)
_cod_data_source_file ol202511u_si_001.cif
_cod_data_source_block 12ArRC60
_cod_database_code 1502567

loop_
_symmetry_equiv_pos_as_xyz
'x, y, z'
'-x, y+1/2, -z+1/2'
'-x, -y, -z'
'x, -y-1/2, z-1/2'

loop_
_atom_site_label
_atom_site_type_symbol
_atom_site_fract_x
_atom_site_fract_y
_atom_site_fract_z
_atom_site_U_iso_or_equiv
_atom_site_adp_type
_atom_site_occupancy
_atom_site_symmetry_multiplicity
_atom_site_calc_flag
_atom_site_refinement_flags
Si1 Si 0.14393(10) 0.58693(8) 0.20959(7) 0.0617(4) Uani 1 1 d .
O2 O 0.1248(2) 0.67113(18) 0.24150(17) 0.0617(9) Uani 1 1 d .
C3 C 0.3980(4) 0.5424(3) 0.0434(2) 0.0570(12) Uani 1 1 d .
H3 H 0.454(4) 0.497(2) 0.077(2) 0.063(13) Uiso 1 1 d .
C4 C 0.3825(3) 0.6170(3) 0.2130(2) 0.0523(11) Uani 1 1 d .
C5 C 0.3414(4) 0.5241(2) -0.0289(2) 0.0553(11) Uani 1 1 d .
H97 H 0.3503 0.4752 -0.0484 0.066 Uiso 1 1 calc R
C6 C 0.2603(4) 0.6516(3) -0.0430(2) 0.0565(11) Uani 1 1 d .
H98 H 0.2143 0.6909 -0.0724 0.068 Uiso 1 1 calc R
O1 O 0.3093(3) 0.73130(19) 0.06756(18) 0.0777(11) Uani 1 1 d .
C8 C 0.3207(4) 0.6632(2) 0.0315(2) 0.0551(11) Uani 1 1 d .
C9 C 0.4588(4) 0.6257(2) 0.1598(2) 0.0520(11) Uani 1 1 d .
C10 C 0.5165(5) 0.7042(3) 0.1679(2) 0.0685(15) Uani 1 1 d .
C11 C 0.2697(4) 0.5792(3) -0.0738(3) 0.0666(14) Uani 1 1 d .
H11 H 0.206(4) 0.563(3) -0.136(3) 0.104(18) Uiso 1 1 d .
C12 C 0.5644(4) 0.5733(3) 0.1829(2) 0.0528(11) Uani 1 1 d .
C13 C 0.3835(4) 0.6859(3) 0.2623(3) 0.0673(14) Uani 1 1 d .
C14 C 0.9664(4) 0.6473(4) 0.4515(3) 0.0722(15) Uani 1 1 d .
C15 C 0.7670(4) 0.5939(5) 0.2157(3) 0.090(2) Uani 1 1 d .
C16 C 0.8762(4) 0.7039(3) 0.5341(2) 0.0685(14) Uani 1 1 d .
C17 C 0.7745(7) 0.8209(4) 0.4832(4) 0.106(3) Uani 1 1 d .
C18 C 0.2585(4) 0.5918(4) 0.1680(3) 0.0637(14) Uani 1 1 d .
H18 H 0.269(4) 0.544(3) 0.134(3) 0.091(17) Uiso 1 1 d .
C19 C 0.9397(4) 0.7112(3) 0.4889(2) 0.0578(12) Uani 1 1 d .
C20 C 0.5812(5) 0.5142(3) 0.2305(3) 0.0707(15) Uani 1 1 d .
C21 C 0.3911(4) 0.6088(2) 0.0761(2) 0.0532(11) Uani 1 1 d .
C22 C 0.4211(4) 0.5816(5) 0.3418(3) 0.0840(19) Uani 1 1 d .
C23 C 0.1641(4) 0.5189(3) 0.2887(3) 0.0688(13) Uani 1 1 d .
H91 H 0.2047 0.5448 0.3357 0.103 Uiso 1 1 calc R
H92 H 0.2074 0.4744 0.2823 0.103 Uiso 1 1 calc R
H93 H 0.0909 0.5017 0.2895 0.103 Uiso 1 1 calc R
C24 C 0.6575(5) 0.6135(5) 0.1765(3) 0.0864(19) Uani 1 1 d .
C25 C 0.6290(5) 0.6963(4) 0.1677(2) 0.0766(17) Uani 1 1 d .
C26 C 0.3914(4) 0.6603(5) 0.3348(3) 0.095(2) Uani 1 1 d .
C27 C 0.7870(4) 0.7602(3) 0.5310(3) 0.0672(14) Uani 1 1 d .
C28 C 0.5154(5) 0.5046(3) 0.2785(3) 0.0728(16) Uani 1 1 d .
C29 C 0.8363(5) 0.6298(4) 0.5451(3) 0.0742(16) Uani 1 1 d .
C30 C 0.4313(4) 0.5561(3) 0.2746(3) 0.0656(14) Uani 1 1 d .
C31 C 0.4943(5) 0.7651(3) 0.2028(3) 0.0757(17) Uani 1 1 d .
C32 C 0.0188(4) 0.5577(4) 0.1297(3) 0.0861(17) Uani 1 1 d .
H94 H -0.0485 0.5628 0.1438 0.129 Uiso 1 1 calc R
H95 H 0.0271 0.5041 0.1166 0.129 Uiso 1 1 calc R
H96 H 0.0120 0.5908 0.0867 0.129 Uiso 1 1 calc R
C33 C 0.7914(6) 0.4831(3) 0.4081(4) 0.101(2) Uani 1 1 d .
C34 C 0.2450(4) 0.7912(3) 0.0237(3) 0.0818(17) Uani 1 1 d .
H85 H 0.2748 0.8043 -0.0160 0.123 Uiso 1 1 calc R
H86 H 0.2485 0.8364 0.0552 0.123 Uiso 1 1 calc R
H87 H 0.1670 0.7744 0.0016 0.123 Uiso 1 1 calc R
C76 C 0.0928(4) 0.7386(3) 0.1934(3) 0.0754(15) Uani 1 1 d .
H99 H 0.0121 0.7357 0.1637 0.090 Uiso 1 1 calc R
H100 H 0.1356 0.7394 0.1584 0.090 Uiso 1 1 calc R
C36 C 0.7238(5) 0.6368(5) 0.5486(3) 0.0842(18) Uani 1 1 d .
C37 C 0.8598(4) 0.5672(3) 0.5104(3) 0.0701(16) Uani 1 1 d .
C38 C 0.9225(5) 0.7761(3) 0.4403(3) 0.0770(16) Uani 1 1 d .
C39 C 0.6696(6) 0.5170(4) 0.4790(3) 0.094(2) Uani 1 1 d .
C40 C 0.6842(8) 0.8168(4) 0.2353(4) 0.109(3) Uani 1 1 d .
C41 C 0.9274(5) 0.5748(3) 0.4611(4) 0.0837(18) Uani 1 1 d .
C42 C 0.6547(7) 0.8442(4) 0.4404(4) 0.116(3) Uani 1 1 d .
C43 C 0.5864(5) 0.4756(3) 0.3502(4) 0.084(2) Uani 1 1 d .
C44 C 0.9641(4) 0.6726(5) 0.3788(4) 0.095(2) Uani 1 1 d .
C45 C 0.6941(5) 0.4912(3) 0.2725(4) 0.084(2) Uani 1 1 d .
C46 C 0.6441(6) 0.5811(6) 0.5164(3) 0.120(3) Uani 1 1 d .
C47 C 0.5878(6) 0.7380(6) 0.5007(3) 0.115(3) Uani 1 1 d .
C48 C 0.4884(6) 0.5529(6) 0.4114(4) 0.117(3) Uani 1 1 d .
C49 C 0.5654(7) 0.8495(3) 0.3038(4) 0.119(3) Uani 1 1 d .
C50 C 0.4248(5) 0.7588(4) 0.2525(4) 0.096(2) Uani 1 1 d .
C51 C 0.7116(7) 0.7490(6) 0.1985(3) 0.125(3) Uani 1 1 d .
C52 C 0.8256(6) 0.7273(6) 0.2406(3) 0.116(3) Uani 1 1 d .
C53 C 0.7762(6) 0.5082(4) 0.4753(4) 0.110(3) Uani 1 1 d .
C54 C 0.7665(7) 0.8597(3) 0.3634(4) 0.109(3) Uani 1 1 d .
C55 C 0.5759(8) 0.8234(3) 0.2381(4) 0.119(3) Uani 1 1 d .
C56 C 0.6990(6) 0.4674(3) 0.3439(4) 0.111(3) Uani 1 1 d .
C57 C 0.7844(5) 0.5299(5) 0.2642(4) 0.108(3) Uani 1 1 d .
C58 C 0.6947(5) 0.7176(5) 0.5396(3) 0.101(2) Uani 1 1 d .
C59 C 0.8831(5) 0.5473(5) 0.3310(4) 0.099(3) Uani 1 1 d .
C60 C 0.9357(6) 0.7515(5) 0.3718(3) 0.101(2) Uani 1 1 d .
C61 C 0.8370(7) 0.8304(4) 0.4355(4) 0.104(3) Uani 1 1 d .
C62 C 0.8530(6) 0.6485(7) 0.2484(4) 0.130(4) Uani 1 1 d .
C63 C 0.4676(6) 0.8067(4) 0.3151(5) 0.116(3) Uani 1 1 d .
C64 C 0.4703(6) 0.7877(6) 0.3835(5) 0.115(3) Uani 1 1 d .
C65 C 0.5733(7) 0.5005(5) 0.4158(4) 0.119(3) Uani 1 1 d .
C66 C 0.5302(6) 0.6035(6) 0.4732(4) 0.109(3) Uani 1 1 d .
C67 C 0.5018(6) 0.6802(8) 0.4674(4) 0.142(4) Uani 1 1 d .
C68 C 0.8672(7) 0.7792(6) 0.3039(4) 0.117(3) Uani 1 1 d .
C69 C 0.6532(9) 0.8667(3) 0.3676(4) 0.138(4) Uani 1 1 d .
C70 C 0.4319(5) 0.7096(7) 0.3975(4) 0.123(3) Uani 1 1 d .
C71 C 0.5663(7) 0.8021(6) 0.4510(5) 0.138(4) Uani 1 1 d .
C72 C 0.8864(5) 0.5254(4) 0.3987(5) 0.102(2) Uani 1 1 d .
C1 C 0.1155(5) 0.8113(3) 0.2388(3) 0.0878(17) Uani 1 1 d .
H88 H 0.0757 0.8096 0.2749 0.132 Uiso 1 1 calc R
H89 H 0.0895 0.8556 0.2057 0.132 Uiso 1 1 calc R
H90 H 0.1962 0.8161 0.2655 0.132 Uiso 1 1 calc R
C74 C 0.7796(9) 0.8336(5) 0.2998(5) 0.140(4) Uani 1 1 d .
C75 C 0.9234(5) 0.6228(6) 0.3182(4) 0.116(3) Uani 1 1 d .
H80 H 0.229(4) 0.624(3) 0.127(3) 0.060(14) Uiso 1 1 d .

loop_
_atom_site_aniso_label
_atom_site_aniso_U_11
_atom_site_aniso_U_22
_atom_site_aniso_U_33
_atom_site_aniso_U_23
_atom_site_aniso_U_13
_atom_site_aniso_U_12
Si1 0.0508(8) 0.0779(10) 0.0552(9) -0.0070(7) 0.0161(6) -0.0008(6)
O2 0.0598(18) 0.071(2) 0.0553(19) 0.0110(16) 0.0203(15) 0.0096(15)
C3 0.056(3) 0.068(3) 0.045(3) -0.010(2) 0.015(2) -0.017(2)
C4 0.046(2) 0.072(3) 0.037(2) -0.001(2) 0.0118(17) 0.002(2)
C5 0.071(3) 0.044(2) 0.049(3) -0.011(2) 0.018(2) -0.003(2)
C6 0.063(3) 0.055(3) 0.045(3) -0.001(2) 0.010(2) 0.000(2)
O1 0.098(3) 0.064(2) 0.055(2) -0.0123(17) 0.0056(18) 0.0123(18)
C8 0.063(3) 0.049(3) 0.048(3) 0.005(2) 0.013(2) -0.005(2)
C9 0.071(3) 0.045(2) 0.039(2) 0.0004(19) 0.016(2) -0.001(2)
C10 0.101(4) 0.061(3) 0.033(2) 0.011(2) 0.007(2) -0.018(3)
C11 0.081(3) 0.067(3) 0.046(3) -0.004(2) 0.014(2) -0.011(3)
C12 0.055(3) 0.060(3) 0.042(2) -0.020(2) 0.0136(19) 0.001(2)
C13 0.051(3) 0.084(4) 0.057(3) -0.015(3) 0.005(2) 0.021(2)
C14 0.046(3) 0.091(4) 0.069(4) -0.011(3) 0.005(2) 0.002(2)
C15 0.052(3) 0.164(7) 0.058(3) -0.055(4) 0.025(3) -0.006(4)
C16 0.078(3) 0.080(4) 0.032(2) -0.003(2) -0.002(2) -0.008(3)
C17 0.143(6) 0.063(4) 0.073(4) -0.042(4) -0.014(4) -0.003(4)
C18 0.049(3) 0.095(4) 0.044(3) -0.004(3) 0.012(2) -0.002(2)
C19 0.060(3) 0.069(3) 0.038(2) -0.012(2) 0.008(2) -0.013(2)
C20 0.088(4) 0.042(3) 0.066(3) -0.028(3) 0.006(3) -0.003(2)
C21 0.061(3) 0.049(3) 0.047(3) 0.002(2) 0.015(2) -0.003(2)
C22 0.052(3) 0.152(6) 0.049(3) 0.017(4) 0.018(2) -0.030(3)
C23 0.060(3) 0.072(3) 0.079(4) 0.002(3) 0.030(3) 0.003(2)
C24 0.071(4) 0.146(6) 0.047(3) -0.035(4) 0.027(3) -0.028(4)
C25 0.082(4) 0.114(5) 0.029(2) 0.005(3) 0.013(2) -0.047(3)
C26 0.049(3) 0.178(7) 0.056(4) -0.041(4) 0.014(2) 0.006(4)
C27 0.076(3) 0.075(4) 0.042(3) -0.021(3) 0.007(2) 0.011(3)
C28 0.087(4) 0.046(3) 0.066(3) 0.005(2) -0.001(3) -0.024(3)
C29 0.080(4) 0.084(4) 0.040(3) 0.017(3) -0.005(2) -0.003(3)
C30 0.057(3) 0.063(3) 0.068(3) 0.008(3) 0.010(2) -0.016(2)
C31 0.094(4) 0.038(3) 0.061(3) 0.012(2) -0.019(3) -0.004(3)
C32 0.053(3) 0.118(5) 0.082(4) -0.016(4) 0.017(3) -0.009(3)
C33 0.111(5) 0.040(3) 0.098(5) -0.001(3) -0.036(4) 0.018(3)
C34 0.074(3) 0.049(3) 0.115(5) 0.006(3) 0.022(3) 0.017(2)
C76 0.067(3) 0.082(4) 0.072(4) 0.024(3) 0.017(3) 0.008(3)
C36 0.069(3) 0.142(6) 0.038(3) 0.016(3) 0.013(2) -0.022(4)
C37 0.073(3) 0.050(3) 0.058(3) 0.018(2) -0.018(3) 0.000(2)
C38 0.079(4) 0.060(3) 0.076(4) -0.007(3) 0.005(3) -0.030(3)
C39 0.098(5) 0.102(5) 0.057(4) 0.047(4) -0.007(3) -0.041(4)
C40 0.143(6) 0.080(5) 0.067(4) 0.048(4) -0.014(4) -0.061(5)
C41 0.065(3) 0.069(4) 0.089(4) -0.011(3) -0.012(3) 0.023(3)
C42 0.140(6) 0.072(4) 0.081(5) -0.059(4) -0.034(5) 0.049(4)
C43 0.091(4) 0.040(3) 0.085(4) 0.026(3) -0.021(3) -0.025(3)
C44 0.048(3) 0.170(7) 0.069(4) -0.048(5) 0.020(3) -0.030(4)
C45 0.082(4) 0.056(3) 0.083(4) -0.036(3) -0.016(3) 0.025(3)
C46 0.090(5) 0.213(9) 0.046(4) 0.048(5) 0.008(3) -0.056(5)
C47 0.078(4) 0.216(9) 0.047(3) -0.055(5) 0.016(3) 0.030(5)
C48 0.073(4) 0.206(8) 0.064(4) 0.051(5) 0.013(3) -0.054(5)
C49 0.170(7) 0.026(3) 0.093(5) -0.010(3) -0.048(5) 0.029(3)
C50 0.086(4) 0.075(4) 0.086(4) -0.024(3) -0.024(3) 0.052(3)
C51 0.143(7) 0.169(8) 0.051(4) 0.043(5) 0.016(4) -0.087(6)
C52 0.081(5) 0.223(9) 0.043(3) -0.003(5) 0.018(3) -0.082(6)
C53 0.104(5) 0.076(4) 0.100(5) 0.052(4) -0.033(4) -0.024(3)
C54 0.146(6) 0.036(3) 0.085(5) 0.014(3) -0.042(4) -0.033(3)
C55 0.176(8) 0.039(3) 0.082(5) 0.024(3) -0.034(5) -0.016(4)
C56 0.119(5) 0.031(3) 0.126(6) -0.015(3) -0.035(4) 0.002(3)
C57 0.061(4) 0.129(6) 0.116(6) -0.083(5) 0.002(4) 0.025(4)
C58 0.085(4) 0.176(7) 0.038(3) -0.036(4) 0.017(3) 0.015(5)
C59 0.058(3) 0.132(6) 0.087(5) -0.061(5) -0.004(3) 0.039(4)
C60 0.087(4) 0.152(7) 0.054(4) 0.008(4) 0.008(3) -0.068(5)
C61 0.150(7) 0.063(4) 0.064(4) -0.006(3) -0.012(4) -0.051(4)
C62 0.074(4) 0.260(11) 0.073(5) -0.071(7) 0.048(4) -0.057(6)
C63 0.121(6) 0.074(4) 0.102(6) -0.043(4) -0.029(4) 0.059(4)
C64 0.086(4) 0.146(7) 0.082(5) -0.072(5) -0.011(4) 0.063(5)
C65 0.121(6) 0.119(6) 0.078(5) 0.058(5) -0.019(4) -0.076(5)
C66 0.072(4) 0.212(9) 0.046(4) 0.007(5) 0.023(3) -0.053(5)
C67 0.076(5) 0.296(14) 0.067(5) -0.074(8) 0.041(4) -0.025(7)
C68 0.116(6) 0.149(7) 0.077(5) 0.026(5) 0.022(4) -0.087(5)
C69 0.197(9) 0.030(3) 0.107(6) -0.021(3) -0.055(6) 0.026(4)
C70 0.053(3) 0.246(10) 0.070(4) -0.063(6) 0.021(3) 0.026(5)
C71 0.096(5) 0.172(9) 0.109(6) -0.106(7) -0.014(5) 0.057(6)
C72 0.072(4) 0.080(4) 0.119(6) -0.037(4) -0.014(4) 0.033(3)
C1 0.092(4) 0.074(4) 0.098(5) 0.008(3) 0.033(3) -0.004(3)
C74 0.197(9) 0.093(6) 0.079(5) 0.042(5) -0.020(6) -0.097(6)
C75 0.052(3) 0.213(9) 0.088(5) -0.078(6) 0.031(3) -0.014(4)

loop_
_atom_type_symbol
_atom_type_description
_atom_type_scat_dispersion_real
_atom_type_scat_dispersion_imag
_atom_type_scat_source
C C 0.0181 0.0091 'International Tables Vol C Tables 4.2.6.8 and 6.1.1.4'
H H 0.0000 0.0000 'International Tables Vol C Tables 4.2.6.8 and 6.1.1.4'
O O 0.0492 0.0322 'International Tables Vol C Tables 4.2.6.8 and 6.1.1.4'
Si Si 0.2541 0.3302 'International Tables Vol C Tables 4.2.6.8 and 6.1.1.4'

loop_
_geom_angle_atom_site_label_1
_geom_angle_atom_site_label_2
_geom_angle_atom_site_label_3
_geom_angle
O2 Si1 C32 110.9(2)
O2 Si1 C23 105.5(2)
C32 Si1 C23 109.5(3)
O2 Si1 C18 110.4(2)
C32 Si1 C18 103.6(2)
C23 Si1 C18 117.0(2)
C76 O2 Si1 122.2(3)
C21 C3 C5 125.6(5)
C13 C4 C30 98.8(4)
C13 C4 C18 110.7(4)
C30 C4 C18 107.0(4)
C13 C4 C9 115.3(4)
C30 C4 C9 111.5(4)
C18 C4 C9 112.4(3)
C3 C5 C11 118.2(4)
C8 C6 C11 117.4(4)
C8 O1 C34 118.0(4)
C21 C8 C6 123.6(4)
C21 C8 O1 115.5(4)
C6 C8 O1 120.9(4)
C10 C9 C12 99.1(4)
C10 C9 C21 110.6(3)
C12 C9 C21 107.7(3)
C10 C9 C4 112.5(4)
C12 C9 C4 113.9(3)
C21 C9 C4 112.3(3)
C31 C10 C25 117.1(5)
C31 C10 C9 126.0(5)
C25 C10 C9 110.8(5)
C5 C11 C6 119.1(4)
C20 C12 C24 119.4(5)
C20 C12 C9 124.5(4)
C24 C12 C9 110.5(5)
C50 C13 C26 120.2(6)
C50 C13 C4 123.7(5)
C26 C13 C4 109.6(5)
C41 C14 C19 119.3(5)
C41 C14 C44 120.6(6)
C19 C14 C44 108.1(6)
C24 C15 C57 117.2(6)
C24 C15 C62 123.7(8)
C57 C15 C62 108.1(7)
C19 C16 C29 119.3(5)
C19 C16 C27 121.1(5)
C29 C16 C27 107.4(5)
C27 C17 C61 123.9(7)
C27 C17 C42 115.8(8)
C61 C17 C42 107.5(7)
C4 C18 Si1 123.7(3)
C16 C19 C14 122.1(5)
C16 C19 C38 119.1(5)
C14 C19 C38 107.7(5)
C12 C20 C28 121.7(5)
C12 C20 C45 119.4(6)
C28 C20 C45 107.1(5)
C3 C21 C8 116.0(4)
C3 C21 C9 122.7(4)
C8 C21 C9 121.3(4)
C30 C22 C48 122.4(7)
C30 C22 C26 108.9(5)
C48 C22 C26 119.5(7)
C15 C24 C12 123.3(7)
C15 C24 C25 117.7(6)
C12 C24 C25 108.2(5)
C51 C25 C10 123.6(7)
C51 C25 C24 118.8(6)
C10 C25 C24 107.3(4)
C22 C26 C70 119.8(7)
C22 C26 C13 109.0(5)
C70 C26 C13 121.0(8)
C17 C27 C58 123.8(6)
C17 C27 C16 116.9(6)
C58 C27 C16 107.1(5)
C30 C28 C20 119.6(5)
C30 C28 C43 120.1(6)
C20 C28 C43 109.3(6)
C37 C29 C16 120.5(5)
C37 C29 C36 117.8(6)
C16 C29 C36 109.5(5)
C28 C30 C22 117.7(5)
C28 C30 C4 126.3(5)
C22 C30 C4 109.9(5)
C10 C31 C55 123.6(7)
C10 C31 C50 121.7(5)
C55 C31 C50 103.8(7)
C56 C33 C53 121.0(8)
C56 C33 C72 117.9(7)
C53 C33 C72 108.6(6)
O2 C76 C1 110.9(4)
C46 C36 C58 120.6(7)
C46 C36 C29 120.1(7)
C58 C36 C29 106.8(5)
C29 C37 C53 122.8(7)
C29 C37 C41 120.4(5)
C53 C37 C41 105.0(6)
C61 C38 C19 121.1(6)
C61 C38 C60 117.4(7)
C19 C38 C60 108.2(6)
C53 C39 C46 120.2(6)
C53 C39 C65 120.6(8)
C46 C39 C65 107.9(8)
C55 C40 C74 120.5(9)
C55 C40 C51 118.4(6)
C74 C40 C51 107.7(9)
C14 C41 C72 119.2(7)
C14 C41 C37 118.3(5)
C72 C41 C37 110.5(6)
C71 C42 C69 121.8(7)
C71 C42 C17 118.9(8)
C69 C42 C17 106.2(9)
C65 C43 C28 121.1(7)
C65 C43 C56 120.9(6)
C28 C43 C56 105.6(6)
C75 C44 C60 120.8(7)
C75 C44 C14 119.1(8)
C60 C44 C14 108.0(5)
C57 C45 C56 119.0(6)
C57 C45 C20 120.5(6)
C56 C45 C20 109.4(6)
C36 C46 C39 121.2(7)
C36 C46 C66 120.0(9)
C39 C46 C66 106.1(7)
C58 C47 C71 120.0(8)
C58 C47 C67 121.3(9)
C71 C47 C67 107.6(8)
C65 C48 C22 120.1(7)
C65 C48 C66 106.9(7)
C22 C48 C66 120.0(9)
C69 C49 C55 125.2(10)
C69 C49 C63 115.9(8)
C55 C49 C63 107.4(6)
C63 C50 C13 118.5(8)
C63 C50 C31 110.5(7)
C13 C50 C31 118.2(5)
C25 C51 C52 122.8(9)
C25 C51 C40 118.2(8)
C52 C51 C40 107.3(7)
C62 C52 C51 118.5(7)
C62 C52 C68 120.5(7)
C51 C52 C68 108.3(9)
C39 C53 C33 120.5(6)
C39 C53 C37 117.9(8)
C33 C53 C37 109.2(7)
C74 C54 C61 120.3(9)
C74 C54 C69 119.4(7)
C61 C54 C69 106.2(8)
C49 C55 C40 117.2(7)
C49 C55 C31 112.4(9)
C40 C55 C31 119.0(8)
C45 C56 C33 122.5(7)
C45 C56 C43 108.7(6)
C33 C56 C43 117.2(8)
C45 C57 C15 120.2(6)
C45 C57 C59 119.5(8)
C15 C57 C59 107.5(7)
C47 C58 C27 120.3(8)
C47 C58 C36 119.1(8)
C27 C58 C36 109.2(5)
C72 C59 C75 121.4(6)
C72 C59 C57 121.0(8)
C75 C59 C57 106.3(7)
C68 C60 C44 119.2(7)
C68 C60 C38 121.2(9)
C44 C60 C38 107.9(6)
C17 C61 C38 117.7(6)
C17 C61 C54 110.5(8)
C38 C61 C54 120.6(8)
C75 C62 C52 117.8(7)
C75 C62 C15 110.6(9)
C52 C62 C15 118.6(8)
C64 C63 C50 123.8(9)
C64 C63 C49 120.3(7)
C50 C63 C49 105.8(8)
C63 C64 C71 123.8(10)
C63 C64 C70 119.8(6)
C71 C64 C70 102.9(8)
C43 C65 C48 118.4(6)
C43 C65 C39 119.8(9)
C48 C65 C39 110.1(9)
C67 C66 C48 121.2(8)
C67 C66 C46 119.3(8)
C48 C66 C46 109.0(9)
C66 C67 C70 119.2(8)
C66 C67 C47 119.7(8)
C70 C67 C47 107.2(10)
C60 C68 C74 120.8(8)
C60 C68 C52 119.9(9)
C74 C68 C52 107.7(8)
C49 C69 C42 122.5(10)
C49 C69 C54 116.7(9)
C42 C69 C54 109.5(7)
C26 C70 C67 120.2(10)
C26 C70 C64 116.5(7)
C67 C70 C64 110.9(8)
C42 C71 C47 121.1(7)
C42 C71 C64 115.4(10)
C47 C71 C64 111.4(9)
C59 C72 C41 121.4(7)
C59 C72 C33 120.0(7)
C41 C72 C33 106.6(7)
C54 C74 C40 120.8(11)
C54 C74 C68 119.7(7)
C40 C74 C68 109.0(9)
C44 C75 C62 121.8(9)
C44 C75 C59 118.3(7)
C62 C75 C59 107.3(7)

loop_
_geom_bond_atom_site_label_1
_geom_bond_atom_site_label_2
_geom_bond_distance
Si1 O2 1.635(3)
Si1 C32 1.861(5)
Si1 C23 1.863(5)
Si1 C18 1.874(5)
O2 C76 1.460(5)
C3 C21 1.330(6)
C3 C5 1.358(6)
C4 C13 1.520(7)
C4 C30 1.547(6)
C4 C18 1.578(6)
C4 C9 1.625(6)
C5 C11 1.398(6)
C6 C8 1.381(6)
C6 C11 1.411(6)
O1 C8 1.402(5)
O1 C34 1.410(5)
C8 C21 1.379(6)
C9 C10 1.533(6)
C9 C12 1.556(6)
C9 C21 1.562(5)
C10 C31 1.329(7)
C10 C25 1.434(8)
C12 C20 1.339(7)
C12 C24 1.410(7)
C13 C50 1.410(8)
C13 C26 1.420(8)
C14 C41 1.389(8)
C14 C19 1.421(7)
C14 C44 1.442(9)
C15 C24 1.379(8)
C15 C57 1.414(10)
C15 C62 1.423(9)
C16 C19 1.365(7)
C16 C29 1.426(7)
C16 C27 1.482(7)
C17 C27 1.368(9)
C17 C61 1.401(10)
C17 C42 1.517(10)
C19 C38 1.429(7)
C20 C28 1.437(8)
C20 C45 1.442(7)
C22 C30 1.400(8)
C22 C48 1.404(8)
C22 C26 1.414(9)
C24 C25 1.483(9)
C25 C51 1.366(8)
C26 C70 1.419(9)
C27 C58 1.439(9)
C28 C30 1.376(7)
C28 C43 1.449(7)
C29 C37 1.359(7)
C29 C36 1.455(8)
C31 C55 1.444(8)
C31 C50 1.496(9)
C33 C56 1.406(8)
C33 C53 1.423(10)
C33 C72 1.471(10)
C76 C1 1.505(7)
C36 C46 1.386(9)
C36 C58 1.450(9)
C37 C53 1.464(7)
C37 C41 1.472(8)
C38 C61 1.417(10)
C38 C60 1.434(9)
C39 C53 1.384(10)
C39 C46 1.418(10)
C39 C65 1.425(8)
C40 C55 1.396(12)
C40 C74 1.434(10)
C40 C51 1.473(11)
C41 C72 1.417(8)
C42 C71 1.408(13)
C42 C69 1.433(12)
C43 C65 1.382(10)
C43 C56 1.478(10)
C44 C75 1.395(8)
C44 C60 1.414(9)
C45 C57 1.382(10)
C45 C56 1.403(9)
C46 C66 1.453(10)
C47 C58 1.354(9)
C47 C71 1.428(12)
C47 C67 1.463(12)
C48 C65 1.392(11)
C48 C66 1.422(11)
C49 C69 1.377(9)
C49 C55 1.378(11)
C49 C63 1.521(12)
C50 C63 1.405(8)
C51 C52 1.447(11)
C52 C62 1.410(11)
C52 C68 1.456(10)
C54 C74 1.354(12)
C54 C61 1.455(8)
C54 C69 1.469(12)
C57 C59 1.484(8)
C59 C72 1.331(10)
C59 C75 1.460(11)
C60 C68 1.380(9)
C62 C75 1.401(11)
C63 C64 1.331(11)
C64 C71 1.465(9)
C64 C70 1.497(12)
C66 C67 1.377(12)
C67 C70 1.424(12)
C68 C74 1.442(12)

loop_
_geom_torsion_atom_site_label_1
_geom_torsion_atom_site_label_2
_geom_torsion_atom_site_label_3
_geom_torsion_atom_site_label_4
_geom_torsion
C32 Si1 O2 C76 -54.1(4)
C23 Si1 O2 C76 -172.6(3)
C18 Si1 O2 C76 60.1(4)
C21 C3 C5 C11 0.3(7)
C11 C6 C8 C21 1.8(7)
C11 C6 C8 O1 -175.1(4)
C34 O1 C8 C21 175.4(4)
C34 O1 C8 C6 -7.4(6)
C13 C4 C9 C10 -1.5(5)
C30 C4 C9 C10 -113.1(4)
C18 C4 C9 C10 126.7(4)
C13 C4 C9 C12 110.3(4)
C30 C4 C9 C12 -1.3(5)
C18 C4 C9 C12 -121.5(4)
C13 C4 C9 C21 -127.0(4)
C30 C4 C9 C21 121.4(4)
C18 C4 C9 C21 1.2(5)
C12 C9 C10 C31 -132.5(5)
C21 C9 C10 C31 114.7(5)
C4 C9 C10 C31 -11.8(6)
C12 C9 C10 C25 18.9(4)
C21 C9 C10 C25 -94.0(4)
C4 C9 C10 C25 139.6(4)
C3 C5 C11 C6 1.1(7)
C8 C6 C11 C5 -2.1(7)
C10 C9 C12 C20 133.9(4)
C21 C9 C12 C20 -111.0(4)
C4 C9 C12 C20 14.2(6)
C10 C9 C12 C24 -19.4(4)
C21 C9 C12 C24 95.7(4)
C4 C9 C12 C24 -139.1(4)
C30 C4 C13 C50 133.0(4)
C18 C4 C13 C50 -114.9(5)
C9 C4 C13 C50 14.1(6)
C30 C4 C13 C26 -18.6(5)
C18 C4 C13 C26 93.5(5)
C9 C4 C13 C26 -137.5(4)
C13 C4 C18 Si1 -42.4(6)
C30 C4 C18 Si1 64.3(6)
C9 C4 C18 Si1 -172.9(4)
O2 Si1 C18 C4 59.2(5)
C32 Si1 C18 C4 178.0(5)
C23 Si1 C18 C4 -61.4(6)
C29 C16 C19 C14 0.8(7)
C27 C16 C19 C14 -136.9(5)
C29 C16 C19 C38 140.4(5)
C27 C16 C19 C38 2.7(7)
C41 C14 C19 C16 -0.3(7)
C44 C14 C19 C16 142.7(5)
C41 C14 C19 C38 -143.8(5)
C44 C14 C19 C38 -0.8(5)
C24 C12 C20 C28 136.0(5)
C9 C12 C20 C28 -15.1(7)
C24 C12 C20 C45 -2.2(7)
C9 C12 C20 C45 -153.2(4)
C5 C3 C21 C8 -0.7(7)
C5 C3 C21 C9 179.9(4)
C6 C8 C21 C3 -0.4(7)
O1 C8 C21 C3 176.6(4)
C6 C8 C21 C9 179.0(4)
O1 C8 C21 C9 -4.0(6)
C10 C9 C21 C3 132.2(5)
C12 C9 C21 C3 24.9(6)
C4 C9 C21 C3 -101.3(5)
C10 C9 C21 C8 -47.2(6)
C12 C9 C21 C8 -154.5(4)
C4 C9 C21 C8 79.4(5)
C57 C15 C24 C12 0.2(8)
C62 C15 C24 C12 -139.5(7)
C57 C15 C24 C25 140.3(6)
C62 C15 C24 C25 0.6(9)
C20 C12 C24 C15 1.9(8)
C9 C12 C24 C15 156.7(5)
C20 C12 C24 C25 -141.4(5)
C9 C12 C24 C25 13.4(5)
C31 C10 C25 C51 -2.6(7)
C9 C10 C25 C51 -156.8(5)
C31 C10 C25 C24 141.8(5)
C9 C10 C25 C24 -12.4(5)
C15 C24 C25 C51 0.0(8)
C12 C24 C25 C51 145.6(5)
C15 C24 C25 C10 -146.4(5)
C12 C24 C25 C10 -0.7(5)
C30 C22 C26 C70 -146.0(6)
C48 C22 C26 C70 1.4(9)
C30 C22 C26 C13 -0.6(6)
C48 C22 C26 C13 146.9(5)
C50 C13 C26 C22 -139.6(5)
C4 C13 C26 C22 13.1(6)
C50 C13 C26 C70 5.4(8)
C4 C13 C26 C70 158.2(5)
C61 C17 C27 C58 -134.3(6)
C42 C17 C27 C58 2.4(8)
C61 C17 C27 C16 3.1(8)
C42 C17 C27 C16 139.8(5)
C19 C16 C27 C17 -2.5(7)
C29 C16 C27 C17 -144.5(5)
C19 C16 C27 C58 141.4(5)
C29 C16 C27 C58 -0.6(5)
C12 C20 C28 C30 1.5(7)
C45 C20 C28 C30 144.0(5)
C12 C20 C28 C43 -142.6(5)
C45 C20 C28 C43 -0.1(5)
C19 C16 C29 C37 -0.8(7)
C27 C16 C29 C37 142.0(4)
C19 C16 C29 C36 -142.3(5)
C27 C16 C29 C36 0.5(5)
C20 C28 C30 C22 -137.2(5)
C43 C28 C30 C22 3.1(7)
C20 C28 C30 C4 12.4(7)
C43 C28 C30 C4 152.6(5)
C48 C22 C30 C28 -4.1(8)
C26 C22 C30 C28 142.2(5)
C48 C22 C30 C4 -158.4(5)
C26 C22 C30 C4 -12.0(6)
C13 C4 C30 C28 -133.1(5)
C18 C4 C30 C28 111.9(5)
C9 C4 C30 C28 -11.4(6)
C13 C4 C30 C22 18.4(5)
C18 C4 C30 C22 -96.6(5)
C9 C4 C30 C22 140.1(4)
C25 C10 C31 C55 1.6(7)
C9 C10 C31 C55 151.4(5)
C25 C10 C31 C50 -136.8(5)
C9 C10 C31 C50 13.0(7)
Si1 O2 C76 C1 -162.4(4)
C37 C29 C36 C46 -0.7(7)
C16 C29 C36 C46 142.0(5)
C37 C29 C36 C58 -142.8(5)
C16 C29 C36 C58 -0.1(6)
C16 C29 C37 C53 -136.9(5)
C36 C29 C37 C53 1.5(7)
C16 C29 C37 C41 0.4(7)
C36 C29 C37 C41 138.8(5)
C16 C19 C38 C61 -3.4(7)
C14 C19 C38 C61 141.4(5)
C16 C19 C38 C60 -143.3(5)
C14 C19 C38 C60 1.5(6)
C19 C14 C41 C72 139.0(5)
C44 C14 C41 C72 0.7(8)
C19 C14 C41 C37 -0.2(7)
C44 C14 C41 C37 -138.5(6)
C29 C37 C41 C14 0.2(7)
C53 C37 C41 C14 144.0(5)
C29 C37 C41 C72 -142.4(5)
C53 C37 C41 C72 1.5(6)
C27 C17 C42 C71 -1.3(8)
C61 C17 C42 C71 142.1(6)
C27 C17 C42 C69 -143.3(6)
C61 C17 C42 C69 0.1(7)
C30 C28 C43 C65 -1.9(8)
C20 C28 C43 C65 142.0(5)
C30 C28 C43 C56 -144.2(5)
C20 C28 C43 C56 -0.2(5)
C41 C14 C44 C75 -0.8(9)
C19 C14 C44 C75 -143.2(6)
C41 C14 C44 C60 142.2(5)
C19 C14 C44 C60 -0.2(6)
C12 C20 C45 C57 0.5(7)
C28 C20 C45 C57 -143.1(5)
C12 C20 C45 C56 144.0(5)
C28 C20 C45 C56 0.4(6)
C58 C36 C46 C39 136.3(7)
C29 C36 C46 C39 -0.7(8)
C58 C36 C46 C66 -0.1(10)
C29 C36 C46 C66 -137.0(7)
C53 C39 C46 C36 1.3(9)
C65 C39 C46 C36 -142.4(6)
C53 C39 C46 C66 142.8(6)
C65 C39 C46 C66 -0.9(7)
C30 C22 C48 C65 3.9(9)
C26 C22 C48 C65 -139.1(7)
C30 C22 C48 C66 140.1(7)
C26 C22 C48 C66 -2.8(8)
C26 C13 C50 C63 -3.6(8)
C4 C13 C50 C63 -152.3(5)
C26 C13 C50 C31 134.5(5)
C4 C13 C50 C31 -14.3(7)
C10 C31 C50 C63 141.7(5)
C55 C31 C50 C63 -3.6(6)
C10 C31 C50 C13 0.6(7)
C55 C31 C50 C13 -144.7(5)
C10 C25 C51 C52 139.5(7)
C24 C25 C51 C52 -1.1(9)
C10 C25 C51 C40 1.3(8)
C24 C25 C51 C40 -139.3(6)
C55 C40 C51 C25 1.1(8)
C74 C40 C51 C25 142.3(6)
C55 C40 C51 C52 -143.0(6)
C74 C40 C51 C52 -1.8(7)
C25 C51 C52 C62 1.6(11)
C40 C51 C52 C62 143.7(7)
C25 C51 C52 C68 -140.3(7)
C40 C51 C52 C68 1.8(7)
C46 C39 C53 C33 -138.7(6)
C65 C39 C53 C33 0.4(9)
C46 C39 C53 C37 -0.5(8)
C65 C39 C53 C37 138.6(6)
C56 C33 C53 C39 0.7(9)
C72 C33 C53 C39 141.8(6)
C56 C33 C53 C37 -140.7(5)
C72 C33 C53 C37 0.4(7)
C29 C37 C53 C39 -0.9(8)
C41 C37 C53 C39 -143.6(5)
C29 C37 C53 C33 141.6(6)
C41 C37 C53 C33 -1.1(6)
C69 C49 C55 C40 -2.6(9)
C63 C49 C55 C40 -143.9(6)
C69 C49 C55 C31 140.6(7)
C63 C49 C55 C31 -0.7(7)
C74 C40 C55 C49 2.6(9)
C51 C40 C55 C49 138.7(6)
C74 C40 C55 C31 -138.2(6)
C51 C40 C55 C31 -2.0(9)
C10 C31 C55 C49 -141.8(6)
C50 C31 C55 C49 2.6(6)
C10 C31 C55 C40 0.7(9)
C50 C31 C55 C40 145.1(6)
C57 C45 C56 C33 1.6(9)
C20 C45 C56 C33 -142.5(6)
C57 C45 C56 C43 143.5(5)
C20 C45 C56 C43 -0.6(6)
C53 C33 C56 C45 136.9(7)
C72 C33 C56 C45 -0.7(9)
C53 C33 C56 C43 -2.0(8)
C72 C33 C56 C43 -139.7(6)
C65 C43 C56 C45 -141.8(6)
C28 C43 C56 C45 0.5(6)
C65 C43 C56 C33 2.4(8)
C28 C43 C56 C33 144.7(5)
C56 C45 C57 C15 -138.5(6)
C20 C45 C57 C15 1.6(8)
C56 C45 C57 C59 -1.6(8)
C20 C45 C57 C59 138.5(6)
C24 C15 C57 C45 -1.8(8)
C62 C15 C57 C45 143.6(6)
C24 C15 C57 C59 -143.3(5)
C62 C15 C57 C59 2.2(7)
C71 C47 C58 C27 -0.1(9)
C67 C47 C58 C27 139.3(7)
C71 C47 C58 C36 -139.8(7)
C67 C47 C58 C36 -0.4(9)
C17 C27 C58 C47 -1.8(9)
C16 C27 C58 C47 -142.6(6)
C17 C27 C58 C36 141.4(6)
C16 C27 C58 C36 0.5(6)
C46 C36 C58 C47 1.5(9)
C29 C36 C58 C47 143.5(6)
C46 C36 C58 C27 -142.2(6)
C29 C36 C58 C27 -0.3(6)
C45 C57 C59 C72 0.7(9)
C15 C57 C59 C72 142.5(7)
C45 C57 C59 C75 -143.2(6)
C15 C57 C59 C75 -1.4(7)
C75 C44 C60 C68 -0.2(10)
C14 C44 C60 C68 -142.4(6)
C75 C44 C60 C38 143.3(6)
C14 C44 C60 C38 1.1(6)
C61 C38 C60 C68 -0.5(8)
C19 C38 C60 C68 141.0(6)
C61 C38 C60 C44 -143.2(6)
C19 C38 C60 C44 -1.6(6)
C27 C17 C61 C38 -3.7(8)
C42 C17 C61 C38 -143.4(5)
C27 C17 C61 C54 140.4(6)
C42 C17 C61 C54 0.7(7)
C19 C38 C61 C17 3.7(8)
C60 C38 C61 C17 140.2(6)
C19 C38 C61 C54 -136.7(6)
C60 C38 C61 C54 -0.2(8)
C74 C54 C61 C17 -141.0(7)
C69 C54 C61 C17 -1.2(7)
C74 C54 C61 C38 2.0(9)
C69 C54 C61 C38 141.7(6)
C51 C52 C62 C75 -138.8(6)
C68 C52 C62 C75 -1.6(10)
C51 C52 C62 C15 -1.0(11)
C68 C52 C62 C15 136.2(6)
C24 C15 C62 C75 140.5(7)
C57 C15 C62 C75 -2.2(8)
C24 C15 C62 C52 -0.1(10)
C57 C15 C62 C52 -142.8(7)
C13 C50 C63 C64 -1.0(9)
C31 C50 C63 C64 -142.0(7)
C13 C50 C63 C49 144.2(6)
C31 C50 C63 C49 3.2(6)
C69 C49 C63 C64 -0.3(9)
C55 C49 C63 C64 145.1(6)
C69 C49 C63 C50 -147.0(6)
C55 C49 C63 C50 -1.6(7)
C50 C63 C64 C71 137.2(8)
C49 C63 C64 C71 -3.3(10)
C50 C63 C64 C70 3.5(10)
C49 C63 C64 C70 -137.0(7)
C28 C43 C65 C48 1.6(9)
C56 C43 C65 C48 138.1(6)
C28 C43 C65 C39 -138.0(6)
C56 C43 C65 C39 -1.4(9)
C22 C48 C65 C43 -2.5(10)
C66 C48 C65 C43 -143.8(5)
C22 C48 C65 C39 140.7(6)
C66 C48 C65 C39 -0.6(7)
C53 C39 C65 C43 0.0(9)
C46 C39 C65 C43 143.5(7)
C53 C39 C65 C48 -142.6(7)
C46 C39 C65 C48 0.9(7)
C65 C48 C66 C67 144.4(8)
C22 C48 C66 C67 3.1(10)
C65 C48 C66 C46 0.0(7)
C22 C48 C66 C46 -141.3(6)
C36 C46 C66 C67 -2.6(11)
C39 C46 C66 C67 -144.7(8)
C36 C46 C66 C48 142.6(7)
C39 C46 C66 C48 0.5(7)
C48 C66 C67 C70 -1.9(12)
C46 C66 C67 C70 139.0(7)
C48 C66 C67 C47 -137.1(7)
C46 C66 C67 C47 3.8(12)
C58 C47 C67 C66 -2.3(11)
C71 C47 C67 C66 141.4(8)
C58 C47 C67 C70 -142.3(7)
C71 C47 C67 C70 1.5(8)
C44 C60 C68 C74 138.3(8)
C38 C60 C68 C74 -0.4(9)
C44 C60 C68 C52 -0.2(10)
C38 C60 C68 C52 -138.9(7)
C62 C52 C68 C60 1.2(10)
C51 C52 C68 C60 142.2(7)
C62 C52 C68 C74 -142.1(8)
C51 C52 C68 C74 -1.1(8)
C55 C49 C69 C42 -136.9(8)
C63 C49 C69 C42 1.5(9)
C55 C49 C69 C54 2.8(10)
C63 C49 C69 C54 141.3(7)
C71 C42 C69 C49 0.8(10)
C17 C42 C69 C49 141.4(7)
C71 C42 C69 C54 -141.5(7)
C17 C42 C69 C54 -0.9(6)
C74 C54 C69 C49 -3.2(9)
C61 C54 C69 C49 -143.4(6)
C74 C54 C69 C42 141.5(6)
C61 C54 C69 C42 1.3(7)
C22 C26 C70 C67 -0.3(10)
C13 C26 C70 C67 -141.6(7)
C22 C26 C70 C64 138.5(7)
C13 C26 C70 C64 -2.8(8)
C66 C67 C70 C26 0.5(11)
C47 C67 C70 C26 140.6(7)
C66 C67 C70 C64 -140.4(8)
C47 C67 C70 C64 -0.3(8)
C63 C64 C70 C26 -1.5(9)
C71 C64 C70 C26 -143.5(6)
C63 C64 C70 C67 140.9(7)
C71 C64 C70 C67 -1.0(8)
C69 C42 C71 C47 135.4(7)
C17 C42 C71 C47 -0.4(9)
C69 C42 C71 C64 -4.0(10)
C17 C42 C71 C64 -139.9(6)
C58 C47 C71 C42 1.2(10)
C67 C47 C71 C42 -143.2(6)
C58 C47 C71 C64 142.1(6)
C67 C47 C71 C64 -2.2(8)
C63 C64 C71 C42 5.4(10)
C70 C64 C71 C42 145.3(7)
C63 C64 C71 C47 -137.9(8)
C70 C64 C71 C47 2.0(8)
C75 C59 C72 C41 1.1(9)
C57 C59 C72 C41 -137.5(6)
C75 C59 C72 C33 138.7(6)
C57 C59 C72 C33 0.1(9)
C14 C41 C72 C59 -0.9(9)
C37 C41 C72 C59 141.2(6)
C14 C41 C72 C33 -143.4(5)
C37 C41 C72 C33 -1.3(6)
C56 C33 C72 C59 -0.1(9)
C53 C33 C72 C59 -142.6(6)
C56 C33 C72 C41 143.0(6)
C53 C33 C72 C41 0.5(6)
C61 C54 C74 C40 138.0(7)
C69 C54 C74 C40 3.5(9)
C61 C54 C74 C68 -2.9(10)
C69 C54 C74 C68 -137.4(7)
C55 C40 C74 C54 -3.2(9)
C51 C40 C74 C54 -143.5(7)
C55 C40 C74 C68 141.4(8)
C51 C40 C74 C68 1.1(8)
C60 C68 C74 C54 2.1(10)
C52 C68 C74 C54 145.1(6)
C60 C68 C74 C40 -143.0(6)
C52 C68 C74 C40 0.0(8)
C60 C44 C75 C62 -0.2(10)
C14 C44 C75 C62 137.9(7)
C60 C44 C75 C59 -137.2(7)
C14 C44 C75 C59 0.9(9)
C52 C62 C75 C44 1.2(10)
C15 C62 C75 C44 -139.8(7)
C52 C62 C75 C59 142.2(7)
C15 C62 C75 C59 1.2(8)
C72 C59 C75 C44 -1.1(9)
C57 C59 C75 C44 142.7(6)
C72 C59 C75 C62 -143.7(6)
C57 C59 C75 C62 0.1(7)
